data_1510828
loop_
_publ_author_name
'Sasaki, T.'
'Uheda, K.'
'Endo, T.'
'Yamashita, T.'
'Takizawa, H.'

_publ_section_title
;
 High-pressure synthesis and crystal structure of B2 S3
;
_journal_name_full 'Journal of Solid State Chemistry'
_journal_page_first 164
_journal_page_last 170
_journal_paper_doi 10.1006/jssc.2002.9575
_journal_volume 166
_journal_year 2002
_chemical_formula_sum 'B2 S3'
_space_group_IT_number 88
_symmetry_space_group_name_Hall '-I 4ad'
_symmetry_space_group_name_H-M 'I 41/a :2'
_cell_angle_alpha 90
_cell_angle_beta 90
_cell_angle_gamma 90
_cell_formula_units_Z 100
_cell_length_a 16.086
_cell_length_b 16.086
_cell_length_c 30.488
_cell_volume 7889.056
_citation_journal_id_ASTM JSSCBI
_cod_data_source_file boron_337.cif
_cod_data_source_block B2S3
_cod_original_cell_volume 7889.057
_cod_database_code 1510828

loop_
_symmetry_equiv_pos_as_xyz
x,y,z
-y+3/4,x+1/4,z+1/4
-x+1/2,-y,z+1/2
y+3/4,-x+3/4,z+3/4
-x,-y,-z
y-3/4,-x-1/4,-z-1/4
x-1/2,y,-z-1/2
-y-3/4,x-3/4,-z-3/4
x+1/2,y+1/2,z+1/2
-y+5/4,x+3/4,z+3/4
-x+1,-y+1/2,z+1
y+5/4,-x+5/4,z+5/4
-x+1/2,-y+1/2,-z+1/2
y-1/4,-x+1/4,-z+1/4
x,y+1/2,-z
-y-1/4,x-1/4,-z-1/4

loop_
_atom_site_label
_atom_site_type_symbol
_atom_site_fract_x
_atom_site_fract_y
_atom_site_fract_z
_atom_site_occupancy
_atom_site_U_iso_or_equiv
B6 B+3 0.6549 -0.3511 -0.5189 1 0.0
B2 B+3 0.5667 -0.1879 -0.2327 1 0.0
S7 S-2 0.64787 -0.11918 -0.12314 1 0.0
S3 S-2 0.55721 -0.16621 -0.48397 1 0.0
S4 S-2 0.5 0.25 -0.26995 1 0.0
S9 S-2 0.51757 -0.02528 -0.12313 1 0.0
B11 B+3 0.7429 -0.067 -0.3038 1 0.0
B13 B+3 0.6345 -0.2229 -0.4463 1 0.0
B12 B+3 0.6331 -0.2238 -0.3026 1 0.0
B4 B+3 0.7706 -0.1965 -0.374 1 0.0
B10 B+3 0.5 -0.25 -0.5198 1 0.0
S18 S-2 0.42356 -0.19725 -0.55599 1 0.0
S12 S-2 0.49983 -0.10028 -0.34059 1 0.0
S11 S-2 0.63781 -0.26194 -0.19904 1 0.0
S5 S-2 0.73475 -0.40841 -0.55616 1 0.0
S20 S-2 0.55278 -0.17081 -0.33984 1 0.0
B1 B+3 0.5771 0.0439 -0.3027 1 0.0
B5 B+3 0.4349 0.178 -0.1608 1 0.0
S16 S-2 0.50362 -0.11037 -0.19727 1 0.0
S6 S-2 0.69045 -0.14803 -0.26493 1 0.0
S14 S-2 0.5 0.25 -0.125 1 0.0
S17 S-2 0.71602 -0.27088 -0.48394 1 0.0
S1 S-2 0.64079 -0.12536 -0.27088 1 0.0
S8 S-2 0.69059 -0.13914 -0.41205 1 0.0
B7 B+3 0.577 0.0483 -0.1587 1 0.0
B9 B+3 0.608 -0.0887 -0.3747 1 0.0
S19 S-2 0.79804 0.00902 -0.26714 1 0.0
S15 S-2 0.71682 -0.28057 -0.33696 1 0.0
B3 B+3 0.7175 0.0634 -0.2325 1 0.0
S10 S-2 0.82474 -0.11945 -0.33833 1 0.0
B8 B+3 0.7082 0.196 -0.1614 1 0.0
S13 S-2 0.78122 -0.13653 -0.19762 1 0.0
S2 S-2 0.66481 -0.00552 -0.34126 1 0.0
